data_7029916
loop_
_publ_author_name
'Langley, Stuart K.'
'Helliwell, Madeleine'
'Teat, Simon J.'
'Winpenny, Richard E. P.'

_publ_section_title
;
 Synthesis and characterisation of cobalt(II) phosphonate cage complexes
 utilizing carboxylates and pyridonates as co-ligands.
;
_journal_issue 41
_journal_name_full 'Dalton transactions (Cambridge, England : 2003)'
_journal_page_first 12807
_journal_page_last 12817
_journal_paper_doi 10.1039/c2dt31612a
_journal_volume 41
_journal_year 2012
_chemical_formula_sum 'C114 H110 Cl6 Co10 F2 N12 O28 P2'
_chemical_formula_weight 2998.08
_chemical_name_systematic
;
?
;
_space_group_IT_number 14
_symmetry_cell_setting monoclinic
_symmetry_space_group_name_Hall '-P 2yn'
_symmetry_space_group_name_H-M 'P 1 21/n 1'
_atom_sites_solution_hydrogens geom
_atom_sites_solution_primary direct
_atom_sites_solution_secondary difmap
_audit_creation_date '9 November 2005'
_audit_creation_method SHELXL-97
_cell_angle_alpha 90.00
_cell_angle_beta 91.9900(10)
_cell_angle_gamma 90.00
_cell_formula_units_Z 2
_cell_length_a 17.1315(15)
_cell_length_b 19.9492(17)
_cell_length_c 18.2948(16)
_cell_measurement_reflns_used 8042
_cell_measurement_temperature 100(2)
_cell_measurement_theta_max 26.42
_cell_measurement_theta_min 2.228
_cell_volume 6248.7(9)
_computing_cell_refinement 'Bruker SMART'
_computing_data_collection 'Bruker SMART'
_computing_data_reduction 'Bruker SMART'
_computing_molecular_graphics x-seed
_computing_publication_material CIFTAB
_computing_structure_refinement 'SHELXL-97 (Sheldrick, 1997)'
_computing_structure_solution 'SHELXS-97 (Sheldrick, 1990)'
_diffrn_ambient_temperature 100(2)
_diffrn_measured_fraction_theta_full 0.991
_diffrn_measured_fraction_theta_max 0.991
_diffrn_measurement_device_type 'CCD area detector'
_diffrn_measurement_method 'phi and omega scans'
_diffrn_radiation_monochromator graphite
_diffrn_radiation_source 'fine-focus sealed tube'
_diffrn_radiation_type MoK\a
_diffrn_radiation_wavelength 0.71073
_diffrn_reflns_av_R_equivalents 0.0253
_diffrn_reflns_av_sigmaI/netI 0.0302
_diffrn_reflns_limit_h_max 21
_diffrn_reflns_limit_h_min -21
_diffrn_reflns_limit_k_max 24
_diffrn_reflns_limit_k_min -24
_diffrn_reflns_limit_l_max 22
_diffrn_reflns_limit_l_min -22
_diffrn_reflns_number 35256
_diffrn_reflns_theta_full 26.42
_diffrn_reflns_theta_max 26.42
_diffrn_reflns_theta_min 1.51
_exptl_absorpt_coefficient_mu 1.524
_exptl_absorpt_correction_T_max 0.859
_exptl_absorpt_correction_T_min 0.486
_exptl_absorpt_correction_type multi-scan
_exptl_absorpt_process_details SADABS
_exptl_crystal_colour purple
_exptl_crystal_density_diffrn 1.593
_exptl_crystal_density_method 'not measured'
_exptl_crystal_description plate
_exptl_crystal_F_000 3044
_exptl_crystal_size_max 0.60
_exptl_crystal_size_mid 0.40
_exptl_crystal_size_min 0.10
_refine_diff_density_max 0.756
_refine_diff_density_min -0.431
_refine_diff_density_rms 0.084
_refine_ls_extinction_method none
_refine_ls_goodness_of_fit_ref 1.054
_refine_ls_hydrogen_treatment constr
_refine_ls_matrix_type full
_refine_ls_number_parameters 881
_refine_ls_number_reflns 12706
_refine_ls_number_restraints 184
_refine_ls_restrained_S_all 1.046
_refine_ls_R_factor_all 0.0431
_refine_ls_R_factor_gt 0.0299
_refine_ls_shift/su_max 0.003
_refine_ls_shift/su_mean 0.000
_refine_ls_structure_factor_coef Fsqd
_refine_ls_weighting_details 'calc w=1/[\s^2^(Fo^2^)+(0.0432P)^2^+2.2296P] where P=(Fo^2^+2Fc^2^)/3'
_refine_ls_weighting_scheme calc
_refine_ls_wR_factor_gt 0.0734
_refine_ls_wR_factor_ref 0.0813
_reflns_number_gt 10351
_reflns_number_total 12706
_reflns_threshold_expression >2sigma(I)
_cod_data_source_file c2dt31612a.txt
_cod_data_source_block global14
_cod_original_sg_symbol_H-M p2(1)/n
_cod_database_code 7029916

loop_
_symmetry_equiv_pos_as_xyz
'x, y, z'
'-x+1/2, y+1/2, -z+1/2'
'-x, -y, -z'
'x-1/2, -y-1/2, z-1/2'

loop_
_atom_site_label
_atom_site_type_symbol
_atom_site_fract_x
_atom_site_fract_y
_atom_site_fract_z
_atom_site_U_iso_or_equiv
_atom_site_adp_type
_atom_site_occupancy
_atom_site_symmetry_multiplicity
_atom_site_calc_flag
_atom_site_refinement_flags
_atom_site_disorder_assembly
_atom_site_disorder_group
Co1 Co 0.987764(16) 0.399978(14) 0.578637(14) 0.01888(7) Uani 1 1 d . . .
Co2 Co 1.190291(16) 0.410274(14) 0.659698(15) 0.01958(7) Uani 1 1 d . . .
Co3 Co 1.016867(17) 0.508970(14) 0.729876(15) 0.02050(7) Uani 1 1 d . . .
Co4 Co 1.187524(17) 0.564227(14) 0.671434(15) 0.02097(7) Uani 1 1 d . . .
Co5 Co 0.988886(16) 0.592486(14) 0.586586(14) 0.01997(7) Uani 1 1 d . . .
Cl1 Cl 0.99420(4) 0.56709(4) 0.93016(3) 0.04878(18) Uani 1 1 d . . .
Cl2 Cl 1.27786(3) 0.66131(3) 0.84729(3) 0.03487(14) Uani 1 1 d . . .
Cl3 Cl 1.27113(3) 0.29626(3) 0.82433(3) 0.03067(13) Uani 1 1 d . . .
P1 P 1.12624(3) 0.49744(3) 0.51756(3) 0.01897(11) Uani 1 1 d . B .
F1 F 0.98941(7) 0.49548(6) 0.62222(6) 0.0208(3) Uani 1 1 d . . .
O16 O 1.16885(8) 0.49283(7) 0.59343(8) 0.0200(3) Uani 1 1 d . . .
O1 O 1.07909(8) 0.56290(7) 0.51273(7) 0.0211(3) Uani 1 1 d . . .
O2 O 1.29831(9) 0.54404(8) 0.69835(8) 0.0276(3) Uani 1 1 d . . .
O3 O 1.30172(8) 0.43207(7) 0.68563(8) 0.0249(3) Uani 1 1 d . . .
O4 O 1.06841(9) 0.59790(7) 0.67947(8) 0.0226(3) Uani 1 1 d . . .
O5 O 1.14282(8) 0.48023(7) 0.73492(7) 0.0216(3) Uani 1 1 d . . .
O6 O 0.89227(9) 0.61589(8) 0.64760(8) 0.0252(3) Uani 1 1 d . . .
O7 O 0.92137(9) 0.56187(8) 0.75240(8) 0.0277(3) Uani 1 1 d . . .
O8 O 0.90003(8) 0.38110(8) 0.65242(8) 0.0243(3) Uani 1 1 d . . .
O9 O 0.96003(9) 0.42377(8) 0.75367(8) 0.0247(3) Uani 1 1 d . . .
O10 O 0.97547(9) 0.30110(7) 0.54622(8) 0.0255(3) Uani 1 1 d . . .
O11 O 1.07688(8) 0.37065(7) 0.64826(7) 0.0220(3) Uani 1 1 d . . .
O12 O 0.99724(9) 0.30794(7) 0.42685(8) 0.0258(3) Uani 1 1 d . . .
O15 O 1.07780(8) 0.43347(7) 0.50610(7) 0.0211(3) Uani 1 1 d . . .
N1 N 1.15945(10) 0.32903(9) 0.73172(9) 0.0212(4) Uani 1 1 d . . .
N2 N 1.16061(10) 0.63711(9) 0.75633(9) 0.0235(4) Uani 1 1 d . . .
N3 N 1.08118(11) 0.51446(9) 0.83214(10) 0.0239(4) Uani 1 1 d . . .
N4 N 1.21271(12) 0.63918(10) 0.59641(10) 0.0299(4) Uani 1 1 d . . .
N5 N 1.21646(11) 0.34122(9) 0.57602(10) 0.0264(4) Uani 1 1 d . . .
C1 C 0.98135(12) 0.27618(11) 0.48383(12) 0.0229(4) Uani 1 1 d . . .
C2 C 0.96754(13) 0.20193(11) 0.47520(12) 0.0256(5) Uani 1 1 d . . .
C3 C 0.96623(16) 0.16043(12) 0.53631(14) 0.0386(6) Uani 1 1 d . . .
H3 H 0.9761 0.1781 0.5828 0.046 Uiso 1 1 calc R . .
C4 C 0.95024(19) 0.09287(13) 0.52789(16) 0.0493(8) Uani 1 1 d . . .
H4 H 0.9490 0.0653 0.5689 0.059 Uiso 1 1 calc R . .
C5 C 0.93618(17) 0.06603(13) 0.45943(16) 0.0453(7) Uani 1 1 d . . .
H5 H 0.9244 0.0207 0.4542 0.054 Uiso 1 1 calc R . .
C6 C 0.93955(16) 0.10650(13) 0.39864(15) 0.0400(6) Uani 1 1 d . . .
H6 H 0.9312 0.0883 0.3522 0.048 Uiso 1 1 calc R . .
C7 C 0.95523(14) 0.17412(12) 0.40636(13) 0.0319(5) Uani 1 1 d . . .
H7 H 0.9575 0.2011 0.3651 0.038 Uiso 1 1 calc R . .
C8 C 1.20130(12) 0.30401(12) 0.53042(12) 0.0263(5) Uani 1 1 d . . .
C9 C 1.18130(14) 0.25696(13) 0.47210(13) 0.0343(5) Uani 1 1 d . . .
H9A H 1.1525 0.2201 0.4915 0.051 Uiso 1 1 calc R . .
H9B H 1.2282 0.2405 0.4513 0.051 Uiso 1 1 calc R . .
H9C H 1.1499 0.2792 0.4350 0.051 Uiso 1 1 calc R . .
C10 C 1.33269(13) 0.48821(11) 0.69904(11) 0.0241(5) Uani 1 1 d . . .
C11 C 1.41830(13) 0.48893(12) 0.71738(12) 0.0268(5) Uani 1 1 d . . .
C12 C 1.46384(14) 0.43465(14) 0.70043(14) 0.0370(6) Uani 1 1 d . . .
H12 H 1.4411 0.3969 0.6788 0.044 Uiso 1 1 calc R . .
C13 C 1.54395(16) 0.43638(17) 0.71566(17) 0.0522(8) Uani 1 1 d . . .
H13 H 1.5749 0.4000 0.7037 0.063 Uiso 1 1 calc R . .
C14 C 1.57753(17) 0.49199(17) 0.7485(2) 0.0593(10) Uani 1 1 d . . .
H14 H 1.6311 0.4931 0.7586 0.071 Uiso 1 1 calc R . .
C15 C 1.53184(17) 0.54566(16) 0.76625(17) 0.0517(8) Uani 1 1 d . . .
H15 H 1.5545 0.5829 0.7891 0.062 Uiso 1 1 calc R . .
C16 C 1.45220(15) 0.54471(13) 0.75031(14) 0.0389(6) Uani 1 1 d . . .
H16 H 1.4216 0.5815 0.7617 0.047 Uiso 1 1 calc R . .
C17 C 1.21348(14) 0.67230(12) 0.54634(13) 0.0314(5) Uani 1 1 d . . .
C18 C 1.21367(16) 0.71448(14) 0.48121(14) 0.0429(7) Uani 1 1 d . . .
H18A H 1.1779 0.6965 0.4447 0.064 Uiso 1 1 calc R . .
H18B H 1.2653 0.7156 0.4624 0.064 Uiso 1 1 calc R . .
H18C H 1.1980 0.7591 0.4936 0.064 Uiso 1 1 calc R . .
C19 C 1.08645(13) 0.64472(11) 0.72914(11) 0.0235(4) Uani 1 1 d . . .
C20 C 1.03783(14) 0.69467(11) 0.75294(12) 0.0291(5) Uani 1 1 d . . .
H20 H 0.9882 0.7006 0.7318 0.035 Uiso 1 1 calc R . .
C21 C 1.06491(15) 0.73550(12) 0.80896(13) 0.0348(5) Uani 1 1 d . . .
H21 H 1.0331 0.7694 0.8262 0.042 Uiso 1 1 calc R . .
C22 C 1.13953(14) 0.72639(13) 0.83991(13) 0.0354(6) Uani 1 1 d . . .
H22 H 1.1582 0.7529 0.8786 0.042 Uiso 1 1 calc R . .
C23 C 1.18447(13) 0.67666(12) 0.81097(12) 0.0277(5) Uani 1 1 d . . .
C24 C 1.14701(13) 0.48746(10) 0.80669(11) 0.0224(4) Uani 1 1 d . . .
C25 C 1.21045(13) 0.47079(13) 0.85276(12) 0.0293(5) Uani 1 1 d . . .
H25 H 1.2547 0.4505 0.8346 0.035 Uiso 1 1 calc R . .
C26 C 1.20559(15) 0.48533(14) 0.92595(13) 0.0401(6) Uani 1 1 d . . .
H26 H 1.2471 0.4748 0.9580 0.048 Uiso 1 1 calc R . .
C27 C 1.13950(16) 0.51552(15) 0.95252(13) 0.0411(6) Uani 1 1 d . . .
H27 H 1.1359 0.5262 1.0018 0.049 Uiso 1 1 calc R . .
C28 C 1.07931(14) 0.52904(13) 0.90279(12) 0.0316(5) Uani 1 1 d . . .
C29 C 0.87863(13) 0.59892(11) 0.71224(12) 0.0248(5) Uani 1 1 d . . .
C30 C 0.80600(13) 0.62556(11) 0.74593(12) 0.0260(5) Uani 1 1 d . . .
C31 C 0.74723(13) 0.65569(12) 0.70348(14) 0.0325(5) Uani 1 1 d . . .
H31 H 0.7518 0.6588 0.6531 0.039 Uiso 1 1 calc R . .
C32 C 0.68169(14) 0.68116(13) 0.73600(15) 0.0399(6) Uani 1 1 d . . .
H32 H 0.6422 0.7009 0.7073 0.048 Uiso 1 1 calc R . .
C33 C 0.67477(14) 0.67732(13) 0.81067(15) 0.0381(6) Uani 1 1 d . . .
H33 H 0.6312 0.6954 0.8324 0.046 Uiso 1 1 calc R . .
C34 C 0.73217(16) 0.64674(14) 0.85321(15) 0.0414(6) Uani 1 1 d . . .
H34 H 0.7270 0.6433 0.9035 0.050 Uiso 1 1 calc R . .
C35 C 0.79764(15) 0.62106(13) 0.82102(13) 0.0357(6) Uani 1 1 d . . .
H35 H 0.8365 0.6006 0.8499 0.043 Uiso 1 1 calc R . .
C36 C 0.90199(12) 0.39879(11) 0.71875(12) 0.0235(5) Uani 1 1 d . . .
C37 C 0.82913(13) 0.38830(11) 0.76104(12) 0.0273(5) Uani 1 1 d . . .
C38 C 0.77149(14) 0.34479(12) 0.73607(14) 0.0324(5) Uani 1 1 d . . .
H38 H 0.7770 0.3222 0.6921 0.039 Uiso 1 1 calc R . .
C39 C 0.70525(15) 0.33466(14) 0.77645(16) 0.0425(6) Uani 1 1 d . . .
H39 H 0.6675 0.3040 0.7603 0.051 Uiso 1 1 calc R . .
C40 C 0.69521(15) 0.36967(15) 0.84002(15) 0.0454(7) Uani 1 1 d . . .
H40 H 0.6504 0.3635 0.8664 0.055 Uiso 1 1 calc R . .
C41 C 0.75217(16) 0.41423(17) 0.86461(15) 0.0508(8) Uani 1 1 d . . .
H41 H 0.7453 0.4383 0.9075 0.061 Uiso 1 1 calc R . .
C42 C 0.81925(15) 0.42326(15) 0.82583(14) 0.0413(6) Uani 1 1 d . . .
H42 H 0.8577 0.4527 0.8431 0.050 Uiso 1 1 calc R . .
C43 C 1.08782(12) 0.32403(10) 0.69725(11) 0.0210(4) Uani 1 1 d . . .
C44 C 1.03566(13) 0.27315(11) 0.71488(12) 0.0242(5) Uani 1 1 d . . .
H44 H 0.9866 0.2701 0.6917 0.029 Uiso 1 1 calc R . .
C45 C 1.05920(13) 0.22774(11) 0.76766(12) 0.0263(5) Uani 1 1 d . . .
H45 H 1.0257 0.1931 0.7797 0.032 Uiso 1 1 calc R . .
C46 C 1.13252(13) 0.23255(11) 0.80372(12) 0.0273(5) Uani 1 1 d . . .
H46 H 1.1486 0.2022 0.8397 0.033 Uiso 1 1 calc R . .
C47 C 1.17910(12) 0.28438(11) 0.78300(11) 0.0242(5) Uani 1 1 d . . .
C48 C 1.19724(13) 0.50056(12) 0.44805(12) 0.0298(5) Uani 1 1 d . . .
H48A H 1.1703 0.4882 0.4025 0.036 Uiso 1 1 calc R A 1
H48B H 1.2123 0.5472 0.4432 0.036 Uiso 1 1 calc R A 1
C49A C 1.2704(2) 0.4612(2) 0.4522(2) 0.0281(8) Uani 0.597(2) 1 d PU B 1
H49A H 1.2918 0.4596 0.4039 0.034 Uiso 0.597(2) 1 calc PR B 1
H49B H 1.2580 0.4156 0.4661 0.034 Uiso 0.597(2) 1 calc PR B 1
C50A C 1.3334(2) 0.4883(2) 0.5060(2) 0.0344(10) Uani 0.597(2) 1 d PU B 1
H50A H 1.3088 0.5016 0.5507 0.041 Uiso 0.597(2) 1 calc PR B 1
H50B H 1.3699 0.4525 0.5182 0.041 Uiso 0.597(2) 1 calc PR B 1
C51A C 1.3788(2) 0.5479(2) 0.4769(2) 0.0347(10) Uani 0.597(2) 1 d PU B 1
H51A H 1.3421 0.5819 0.4600 0.042 Uiso 0.597(2) 1 calc PR B 1
H51B H 1.4081 0.5334 0.4353 0.042 Uiso 0.597(2) 1 calc PR B 1
C52A C 1.4353(2) 0.5787(2) 0.5341(2) 0.0362(10) Uani 0.597(2) 1 d PU B 1
H52A H 1.4056 0.5962 0.5741 0.043 Uiso 0.597(2) 1 calc PR B 1
H52B H 1.4695 0.5439 0.5537 0.043 Uiso 0.597(2) 1 calc PR B 1
C53A C 1.4847(3) 0.6348(3) 0.5039(3) 0.0384(13) Uani 0.597(2) 1 d PU B 1
H53A H 1.5149 0.6173 0.4643 0.046 Uiso 0.597(2) 1 calc PR B 1
H53B H 1.4504 0.6694 0.4837 0.046 Uiso 0.597(2) 1 calc PR B 1
C54A C 1.5400(3) 0.6661(2) 0.5607(2) 0.0421(11) Uani 0.597(2) 1 d PU B 1
H54A H 1.5095 0.6890 0.5968 0.050 Uiso 0.597(2) 1 calc PR B 1
H54B H 1.5691 0.6306 0.5856 0.050 Uiso 0.597(2) 1 calc PR B 1
C55A C 1.5971(3) 0.7153(3) 0.5294(3) 0.0467(12) Uani 0.597(2) 1 d PU B 1
H55A H 1.5689 0.7504 0.5041 0.070 Uiso 0.597(2) 1 calc PR B 1
H55B H 1.6299 0.6925 0.4959 0.070 Uiso 0.597(2) 1 calc PR B 1
H55C H 1.6289 0.7344 0.5684 0.070 Uiso 0.597(2) 1 calc PR B 1
C49B C 1.2649(3) 0.5415(3) 0.4572(3) 0.0352(14) Uani 0.403(2) 1 d PU B 2
H49C H 1.2738 0.5508 0.5089 0.042 Uiso 0.403(2) 1 calc PR B 2
H49D H 1.2554 0.5840 0.4326 0.042 Uiso 0.403(2) 1 calc PR B 2
C50B C 1.3384(4) 0.5102(4) 0.4276(4) 0.0424(16) Uani 0.403(2) 1 d PU B 2
H50C H 1.3255 0.4891 0.3809 0.051 Uiso 0.403(2) 1 calc PR B 2
H50D H 1.3762 0.5453 0.4191 0.051 Uiso 0.403(2) 1 calc PR B 2
C51B C 1.3751(4) 0.4586(4) 0.4787(4) 0.0491(17) Uani 0.403(2) 1 d PU B 2
H51C H 1.3910 0.4808 0.5239 0.059 Uiso 0.403(2) 1 calc PR B 2
H51D H 1.3355 0.4258 0.4902 0.059 Uiso 0.403(2) 1 calc PR B 2
C52B C 1.4446(4) 0.4221(4) 0.4500(4) 0.0503(17) Uani 0.403(2) 1 d PU B 2
H52C H 1.4837 0.4547 0.4370 0.060 Uiso 0.403(2) 1 calc PR B 2
H52D H 1.4284 0.3983 0.4058 0.060 Uiso 0.403(2) 1 calc PR B 2
C53B C 1.4810(5) 0.3728(6) 0.5036(6) 0.055(2) Uani 0.403(2) 1 d PU B 2
H53C H 1.4989 0.3973 0.5468 0.066 Uiso 0.403(2) 1 calc PR B 2
H53D H 1.4408 0.3419 0.5184 0.066 Uiso 0.403(2) 1 calc PR B 2
C54B C 1.5482(5) 0.3325(5) 0.4767(5) 0.062(2) Uani 0.403(2) 1 d PU B 2
H54C H 1.5317 0.3101 0.4317 0.075 Uiso 0.403(2) 1 calc PR B 2
H54D H 1.5903 0.3629 0.4652 0.075 Uiso 0.403(2) 1 calc PR B 2
C55B C 1.5785(5) 0.2820(5) 0.5288(5) 0.070(2) Uani 0.403(2) 1 d PU B 2
H55D H 1.5375 0.2512 0.5399 0.105 Uiso 0.403(2) 1 calc PR B 2
H55E H 1.5969 0.3038 0.5729 0.105 Uiso 0.403(2) 1 calc PR B 2
H55F H 1.6207 0.2581 0.5076 0.105 Uiso 0.403(2) 1 calc PR B 2
N1S N 1.3776(3) 0.8063(3) 0.5032(2) 0.0673(15) Uani 0.597(2) 1 d PU B 1
N1T N 1.6218(5) 0.7743(5) 0.5603(5) 0.091(3) Uani 0.403(2) 1 d PU B 2
C1S C 1.4712(3) 0.8546(4) 0.6040(4) 0.0379(13) Uani 0.597(2) 1 d PU B 1
H1S1 H 1.5087 0.8210 0.6187 0.057 Uiso 0.597(2) 1 calc PR B 1
H1S2 H 1.4420 0.8679 0.6455 0.057 Uiso 0.597(2) 1 calc PR B 1
H1S3 H 1.4979 0.8928 0.5851 0.057 Uiso 0.597(2) 1 calc PR B 1
C2S C 1.4181(3) 0.8275(2) 0.5477(2) 0.0412(11) Uani 0.597(2) 1 d PU B 1
C1T C 1.5718(5) 0.8072(4) 0.5771(4) 0.0545(19) Uani 0.403(2) 1 d PU B 2
C2T C 1.5084(5) 0.8494(6) 0.5974(6) 0.048(2) Uani 0.403(2) 1 d PU B 2
H2T1 H 1.5134 0.8925 0.5746 0.072 Uiso 0.403(2) 1 calc PR B 2
H2T2 H 1.5094 0.8548 0.6496 0.072 Uiso 0.403(2) 1 calc PR B 2
H2T3 H 1.4598 0.8293 0.5815 0.072 Uiso 0.403(2) 1 calc PRU B 2

loop_
_atom_site_aniso_label
_atom_site_aniso_U_11
_atom_site_aniso_U_22
_atom_site_aniso_U_33
_atom_site_aniso_U_23
_atom_site_aniso_U_13
_atom_site_aniso_U_12
Co1 0.02147(15) 0.02058(15) 0.01439(14) 0.00042(10) -0.00217(10) -0.00036(11)
Co2 0.01943(14) 0.02118(15) 0.01795(14) 0.00062(11) -0.00185(10) -0.00112(11)
Co3 0.02190(15) 0.02414(16) 0.01530(14) -0.00006(11) -0.00160(11) 0.00098(11)
Co4 0.02406(15) 0.02181(16) 0.01687(14) -0.00073(11) -0.00178(11) -0.00159(11)
Co5 0.02401(15) 0.02090(15) 0.01481(14) -0.00032(11) -0.00217(11) 0.00084(11)
Cl1 0.0429(4) 0.0805(5) 0.0231(3) -0.0100(3) 0.0028(3) 0.0189(4)
Cl2 0.0323(3) 0.0421(3) 0.0296(3) -0.0062(2) -0.0074(2) -0.0071(3)
Cl3 0.0263(3) 0.0333(3) 0.0316(3) 0.0058(2) -0.0100(2) 0.0000(2)
P1 0.0216(3) 0.0214(3) 0.0138(2) 0.0004(2) -0.0012(2) 0.0002(2)
F1 0.0243(6) 0.0224(6) 0.0156(6) -0.0006(4) -0.0019(5) -0.0005(5)
O16 0.0220(7) 0.0219(8) 0.0158(7) 0.0008(5) -0.0024(6) -0.0009(6)
O1 0.0231(7) 0.0225(8) 0.0176(7) -0.0003(6) -0.0023(6) 0.0008(6)
O2 0.0254(8) 0.0275(8) 0.0296(8) -0.0029(7) -0.0023(6) -0.0031(7)
O3 0.0218(8) 0.0269(8) 0.0258(8) -0.0021(6) -0.0025(6) -0.0029(6)
O4 0.0273(8) 0.0224(8) 0.0179(7) -0.0030(6) -0.0033(6) 0.0004(6)
O5 0.0255(8) 0.0239(8) 0.0152(7) -0.0006(6) -0.0019(6) 0.0000(6)
O6 0.0273(8) 0.0295(8) 0.0187(7) -0.0009(6) -0.0011(6) 0.0021(7)
O7 0.0317(9) 0.0305(9) 0.0212(8) 0.0006(6) 0.0029(6) 0.0070(7)
O8 0.0243(8) 0.0276(8) 0.0210(8) 0.0010(6) 0.0002(6) -0.0004(6)
O9 0.0257(8) 0.0279(8) 0.0205(7) 0.0022(6) 0.0000(6) -0.0021(6)
O10 0.0350(9) 0.0220(8) 0.0194(8) -0.0023(6) -0.0016(6) -0.0016(6)
O11 0.0225(7) 0.0233(8) 0.0201(7) 0.0041(6) -0.0028(6) -0.0011(6)
O12 0.0354(9) 0.0229(8) 0.0190(7) 0.0007(6) -0.0004(6) -0.0005(6)
O15 0.0256(8) 0.0225(8) 0.0148(7) -0.0008(6) -0.0039(6) -0.0007(6)
N1 0.0204(9) 0.0214(9) 0.0216(9) -0.0007(7) -0.0030(7) 0.0008(7)
N2 0.0280(10) 0.0227(9) 0.0195(9) -0.0004(7) -0.0020(7) -0.0031(7)
N3 0.0250(10) 0.0293(10) 0.0173(9) 0.0001(7) -0.0005(7) -0.0010(8)
N4 0.0390(11) 0.0269(10) 0.0234(10) -0.0023(8) -0.0048(8) -0.0093(8)
N5 0.0269(10) 0.0279(10) 0.0242(10) -0.0008(8) -0.0006(7) 0.0031(8)
C1 0.0205(11) 0.0241(11) 0.0238(11) -0.0012(9) -0.0024(8) 0.0008(8)
C2 0.0260(11) 0.0244(12) 0.0266(11) -0.0012(9) 0.0023(9) 0.0012(9)
C3 0.0609(18) 0.0268(13) 0.0289(13) -0.0026(10) 0.0121(12) -0.0030(12)
C4 0.080(2) 0.0270(14) 0.0418(16) 0.0048(12) 0.0200(15) -0.0031(14)
C5 0.0579(18) 0.0248(13) 0.0538(17) -0.0068(12) 0.0122(14) -0.0056(12)
C6 0.0510(16) 0.0317(14) 0.0369(14) -0.0109(11) -0.0028(12) -0.0023(12)
C7 0.0371(13) 0.0295(13) 0.0288(12) 0.0000(10) -0.0045(10) -0.0010(10)
C8 0.0224(11) 0.0301(12) 0.0264(12) 0.0019(10) -0.0013(9) 0.0044(9)
C9 0.0337(13) 0.0374(14) 0.0314(13) -0.0078(10) -0.0044(10) 0.0011(11)
C10 0.0241(11) 0.0309(12) 0.0174(10) -0.0003(9) -0.0002(8) -0.0031(9)
C11 0.0249(11) 0.0340(13) 0.0213(11) 0.0080(9) -0.0043(9) -0.0038(9)
C12 0.0288(13) 0.0470(16) 0.0346(14) 0.0040(11) -0.0052(10) -0.0004(11)
C13 0.0273(14) 0.071(2) 0.0582(19) 0.0177(16) -0.0056(13) 0.0083(14)
C14 0.0262(14) 0.077(2) 0.073(2) 0.0311(18) -0.0217(14) -0.0142(15)
C15 0.0409(16) 0.0526(18) 0.0596(19) 0.0192(15) -0.0252(14) -0.0209(14)
C16 0.0370(14) 0.0381(15) 0.0407(14) 0.0078(11) -0.0100(11) -0.0113(11)
C17 0.0350(13) 0.0314(13) 0.0274(12) -0.0003(10) -0.0050(10) -0.0127(10)
C18 0.0492(16) 0.0476(17) 0.0315(14) 0.0128(12) -0.0055(12) -0.0152(13)
C19 0.0316(12) 0.0228(11) 0.0159(10) 0.0020(8) -0.0018(8) -0.0048(9)
C20 0.0303(12) 0.0293(12) 0.0275(12) -0.0020(10) -0.0008(9) -0.0007(10)
C21 0.0368(14) 0.0319(13) 0.0358(13) -0.0094(11) 0.0036(10) -0.0013(11)
C22 0.0373(14) 0.0395(14) 0.0292(13) -0.0141(11) -0.0002(10) -0.0070(11)
C23 0.0297(12) 0.0301(12) 0.0229(11) -0.0019(9) -0.0024(9) -0.0077(10)
C24 0.0273(11) 0.0232(11) 0.0165(10) 0.0020(8) -0.0007(8) -0.0035(9)
C25 0.0241(12) 0.0419(14) 0.0215(11) 0.0024(10) -0.0031(9) -0.0003(10)
C26 0.0293(13) 0.0675(19) 0.0230(12) 0.0027(12) -0.0068(10) -0.0022(12)
C27 0.0366(14) 0.0709(19) 0.0155(11) -0.0048(11) -0.0034(10) -0.0005(13)
C28 0.0294(12) 0.0448(15) 0.0207(11) -0.0023(10) 0.0018(9) 0.0011(11)
C29 0.0274(12) 0.0232(11) 0.0237(11) -0.0049(9) -0.0003(9) -0.0019(9)
C30 0.0250(11) 0.0244(11) 0.0286(12) -0.0042(9) 0.0018(9) -0.0015(9)
C31 0.0255(12) 0.0372(14) 0.0346(13) 0.0028(10) 0.0007(10) -0.0028(10)
C32 0.0230(12) 0.0413(15) 0.0552(17) 0.0078(12) -0.0006(11) 0.0004(11)
C33 0.0270(13) 0.0347(14) 0.0533(17) -0.0054(12) 0.0117(11) -0.0011(10)
C34 0.0425(15) 0.0456(16) 0.0368(14) -0.0078(12) 0.0109(11) 0.0074(12)
C35 0.0361(14) 0.0403(14) 0.0309(13) -0.0055(11) 0.0020(10) 0.0104(11)
C36 0.0247(11) 0.0220(11) 0.0239(11) 0.0044(9) 0.0001(9) 0.0024(8)
C37 0.0263(12) 0.0309(12) 0.0250(11) 0.0069(9) 0.0027(9) 0.0039(9)
C38 0.0272(12) 0.0324(13) 0.0375(14) 0.0056(10) 0.0009(10) 0.0020(10)
C39 0.0258(13) 0.0457(16) 0.0561(18) 0.0135(13) 0.0031(12) -0.0003(11)
C40 0.0276(13) 0.066(2) 0.0433(16) 0.0231(14) 0.0103(11) 0.0078(13)
C41 0.0388(16) 0.082(2) 0.0328(15) -0.0034(14) 0.0106(12) 0.0038(15)
C42 0.0332(14) 0.0586(18) 0.0325(14) -0.0054(12) 0.0060(11) -0.0032(12)
C43 0.0221(10) 0.0229(11) 0.0178(10) -0.0019(8) -0.0018(8) 0.0023(8)
C44 0.0217(11) 0.0260(11) 0.0247(11) 0.0005(9) -0.0019(8) -0.0008(9)
C45 0.0258(11) 0.0233(11) 0.0299(12) 0.0030(9) 0.0022(9) -0.0019(9)
C46 0.0298(12) 0.0286(12) 0.0233(11) 0.0077(9) -0.0026(9) 0.0022(9)
C47 0.0238(11) 0.0284(12) 0.0200(11) -0.0002(9) -0.0047(8) 0.0025(9)
C48 0.0240(12) 0.0468(15) 0.0185(11) -0.0033(10) 0.0012(9) -0.0006(10)
C49A 0.030(2) 0.031(2) 0.0240(19) 0.0031(16) 0.0059(15) 0.0005(16)
C50A 0.025(2) 0.045(3) 0.033(2) 0.0062(18) 0.0000(17) 0.0055(18)
C51A 0.027(2) 0.045(3) 0.032(2) 0.0008(18) 0.0021(16) -0.0038(17)
C52A 0.025(2) 0.053(3) 0.031(2) -0.0003(19) 0.0010(16) 0.0036(18)
C53A 0.030(3) 0.054(4) 0.031(3) -0.003(2) 0.003(3) 0.001(3)
C54A 0.037(2) 0.056(3) 0.033(2) -0.005(2) 0.0021(18) -0.003(2)
C55A 0.032(2) 0.066(3) 0.042(3) -0.002(2) 0.0055(19) -0.010(2)
C49B 0.031(3) 0.037(3) 0.038(3) -0.004(3) 0.003(3) -0.014(3)
C50B 0.029(3) 0.060(4) 0.040(4) -0.009(3) 0.011(3) -0.017(3)
C51B 0.033(4) 0.072(5) 0.043(4) -0.020(3) 0.007(3) -0.003(3)
C52B 0.038(4) 0.066(5) 0.048(4) -0.022(3) 0.014(3) -0.013(3)
C53B 0.038(5) 0.074(6) 0.053(5) -0.026(4) 0.010(5) -0.006(4)
C54B 0.041(5) 0.083(6) 0.064(5) -0.028(4) 0.013(4) 0.000(4)
C55B 0.034(4) 0.110(7) 0.066(6) -0.022(5) 0.000(4) 0.006(4)
N1S 0.070(3) 0.088(4) 0.044(3) 0.010(2) -0.012(2) -0.039(3)
N1T 0.057(5) 0.098(7) 0.116(7) -0.041(6) -0.014(5) -0.001(4)
C1S 0.047(4) 0.041(3) 0.026(3) -0.003(2) -0.001(3) -0.008(3)
C2S 0.044(3) 0.047(3) 0.033(2) 0.0060(19) -0.0003(19) -0.013(2)
C1T 0.055(5) 0.063(5) 0.045(4) -0.011(4) -0.009(4) -0.019(4)
C2T 0.060(6) 0.052(5) 0.030(4) 0.003(3) -0.004(5) -0.015(5)

loop_
_atom_type_symbol
_atom_type_description
_atom_type_scat_dispersion_real
_atom_type_scat_dispersion_imag
_atom_type_scat_source
C C 0.0033 0.0016 'International Tables Vol C Tables 4.2.6.8 and 6.1.1.4'
H H 0.0000 0.0000 'International Tables Vol C Tables 4.2.6.8 and 6.1.1.4'
N N 0.0061 0.0033 'International Tables Vol C Tables 4.2.6.8 and 6.1.1.4'
O O 0.0106 0.0060 'International Tables Vol C Tables 4.2.6.8 and 6.1.1.4'
P P 0.1023 0.0942 'International Tables Vol C Tables 4.2.6.8 and 6.1.1.4'
Cl Cl 0.1484 0.1585 'International Tables Vol C Tables 4.2.6.8 and 6.1.1.4'
Co Co 0.3494 0.9721 'International Tables Vol C Tables 4.2.6.8 and 6.1.1.4'
F F 0.0171 0.0103 'International Tables Vol C Tables 4.2.6.8 and 6.1.1.4'

loop_
_geom_angle_atom_site_label_1
_geom_angle_atom_site_label_2
_geom_angle_atom_site_label_3
_geom_angle
_geom_angle_site_symmetry_1
_geom_angle_site_symmetry_3
O11 Co1 F1 91.36(5) . .
O11 Co1 O10 88.39(6) . .
F1 Co1 O10 172.05(5) . .
O11 Co1 O8 94.85(6) . .
F1 Co1 O8 85.26(5) . .
O10 Co1 O8 86.85(6) . .
O11 Co1 O1 164.12(6) . 3_766
F1 Co1 O1 88.97(5) . 3_766
O10 Co1 O1 93.44(6) . 3_766
O8 Co1 O1 101.00(6) . 3_766
O11 Co1 O15 86.43(5) . .
F1 Co1 O15 87.23(5) . .
O10 Co1 O15 100.68(6) . .
O8 Co1 O15 172.41(6) . .
O1 Co1 O15 77.73(5) 3_766 .
O3 Co2 O16 96.57(6) . .
O3 Co2 O11 167.86(6) . .
O16 Co2 O11 95.53(6) . .
O3 Co2 N5 95.08(7) . .
O16 Co2 N5 97.57(6) . .
O11 Co2 N5 84.35(6) . .
O3 Co2 O5 94.97(6) . .
O16 Co2 O5 78.12(5) . .
O11 Co2 O5 86.49(6) . .
N5 Co2 O5 169.46(6) . .
O3 Co2 N1 105.64(6) . .
O16 Co2 N1 155.44(6) . .
O11 Co2 N1 62.28(6) . .
N5 Co2 N1 90.88(7) . .
O5 Co2 N1 89.46(6) . .
O7 Co3 O9 89.75(6) . .
O7 Co3 F1 96.10(6) . .
O9 Co3 F1 90.02(5) . .
O7 Co3 N3 101.11(7) . .
O9 Co3 N3 95.30(6) . .
F1 Co3 N3 161.99(6) . .
O7 Co3 O4 90.22(6) . .
O9 Co3 O4 167.39(6) . .
F1 Co3 O4 77.44(5) . .
N3 Co3 O4 97.08(6) . .
O7 Co3 O5 157.37(6) . .
O9 Co3 O5 104.38(6) . .
F1 Co3 O5 101.39(5) . .
N3 Co3 O5 60.62(6) . .
O4 Co3 O5 79.79(5) . .
O2 Co4 O16 99.08(6) . .
O2 Co4 N4 95.21(7) . .
O16 Co4 N4 94.09(6) . .
O2 Co4 O4 160.77(6) . .
O16 Co4 O4 98.03(6) . .
N4 Co4 O4 92.25(7) . .
O2 Co4 N2 100.48(7) . .
O16 Co4 N2 158.67(6) . .
N4 Co4 N2 92.54(7) . .
O4 Co4 N2 61.43(6) . .
O2 Co4 O5 93.56(6) . .
O16 Co4 O5 77.71(5) . .
N4 Co4 O5 168.85(6) . .
O4 Co4 O5 81.56(6) . .
N2 Co4 O5 92.62(6) . .
O12 Co5 F1 166.70(5) 3_766 .
O12 Co5 O15 102.11(6) 3_766 3_766
F1 Co5 O15 91.18(5) . 3_766
O12 Co5 O6 86.77(6) 3_766 .
F1 Co5 O6 92.07(5) . .
O15 Co5 O6 93.94(6) 3_766 .
O12 Co5 O4 88.43(6) 3_766 .
F1 Co5 O4 78.41(5) . .
O15 Co5 O4 167.48(6) 3_766 .
O6 Co5 O4 93.38(6) . .
O12 Co5 O1 95.89(6) 3_766 .
F1 Co5 O1 86.89(5) . .
O15 Co5 O1 78.88(6) 3_766 .
O6 Co5 O1 172.72(6) . .
O4 Co5 O1 93.47(5) . .
O15 P1 O1 114.76(9) . .
O15 P1 O16 108.01(8) . .
O1 P1 O16 109.43(8) . .
O15 P1 C48 108.04(10) . .
O1 P1 C48 107.36(10) . .
O16 P1 C48 109.14(10) . .
Co3 F1 Co5 100.53(5) . .
Co3 F1 Co1 119.82(6) . .
Co5 F1 Co1 138.70(6) . .
P1 O16 Co4 130.18(8) . .
P1 O16 Co2 129.84(8) . .
Co4 O16 Co2 97.23(6) . .
P1 O1 Co1 127.51(8) . 3_766
P1 O1 Co5 125.44(8) . .
Co1 O1 Co5 91.09(5) 3_766 .
C10 O2 Co4 128.63(14) . .
C10 O3 Co2 129.20(14) . .
C19 O4 Co5 134.61(13) . .
C19 O4 Co4 93.85(12) . .
Co5 O4 Co4 120.45(7) . .
C19 O4 Co3 111.51(12) . .
Co5 O4 Co3 92.20(5) . .
Co4 O4 Co3 99.89(6) . .
C24 O5 Co2 134.58(13) . .
C24 O5 Co4 115.82(12) . .
Co2 O5 Co4 90.59(5) . .
C24 O5 Co3 91.84(12) . .
Co2 O5 Co3 121.97(6) . .
Co4 O5 Co3 97.87(6) . .
C29 O6 Co5 128.32(14) . .
C29 O7 Co3 130.72(14) . .
C36 O8 Co1 125.08(14) . .
C36 O9 Co3 126.91(14) . .
C1 O10 Co1 129.00(14) . .
C43 O11 Co1 136.24(13) . .
C43 O11 Co2 95.15(12) . .
Co1 O11 Co2 128.59(7) . .
C1 O12 Co5 128.83(14) . 3_766
P1 O15 Co5 126.80(8) . 3_766
P1 O15 Co1 124.37(8) . .
Co5 O15 Co1 92.29(6) 3_766 .
C47 N1 C43 118.64(18) . .
C47 N1 Co2 150.48(15) . .
C43 N1 Co2 90.46(12) . .
C23 N2 C19 118.02(19) . .
C23 N2 Co4 149.63(16) . .
C19 N2 Co4 91.83(13) . .
C28 N3 C24 118.25(19) . .
C28 N3 Co3 146.49(16) . .
C24 N3 Co3 95.11(13) . .
C17 N4 Co4 164.07(18) . .
C8 N5 Co2 154.63(18) . .
O10 C1 O12 125.6(2) . .
O10 C1 C2 117.91(19) . .
O12 C1 C2 116.48(19) . .
C7 C2 C3 119.1(2) . .
C7 C2 C1 120.5(2) . .
C3 C2 C1 120.5(2) . .
C4 C3 C2 119.9(2) . .
C4 C3 H3 120.0 . .
C2 C3 H3 120.0 . .
C5 C4 C3 120.6(3) . .
C5 C4 H4 119.7 . .
C3 C4 H4 119.7 . .
C4 C5 C6 119.7(2) . .
C4 C5 H5 120.1 . .
C6 C5 H5 120.1 . .
C5 C6 C7 120.2(2) . .
C5 C6 H6 119.9 . .
C7 C6 H6 119.9 . .
C6 C7 C2 120.4(2) . .
C6 C7 H7 119.8 . .
C2 C7 H7 119.8 . .
N5 C8 C9 179.4(3) . .
C8 C9 H9A 109.5 . .
C8 C9 H9B 109.5 . .
H9A C9 H9B 109.5 . .
C8 C9 H9C 109.5 . .
H9A C9 H9C 109.5 . .
H9B C9 H9C 109.5 . .
O3 C10 O2 126.2(2) . .
O3 C10 C11 117.1(2) . .
O2 C10 C11 116.67(19) . .
C12 C11 C16 119.9(2) . .
C12 C11 C10 120.1(2) . .
C16 C11 C10 120.0(2) . .
C11 C12 C13 119.9(3) . .
C11 C12 H12 120.1 . .
C13 C12 H12 120.1 . .
C14 C13 C12 120.1(3) . .
C14 C13 H13 120.0 . .
C12 C13 H13 120.0 . .
C15 C14 C13 119.9(3) . .
C15 C14 H14 120.0 . .
C13 C14 H14 120.0 . .
C14 C15 C16 120.4(3) . .
C14 C15 H15 119.8 . .
C16 C15 H15 119.8 . .
C11 C16 C15 119.9(3) . .
C11 C16 H16 120.1 . .
C15 C16 H16 120.1 . .
N4 C17 C18 179.2(3) . .
C17 C18 H18A 109.5 . .
C17 C18 H18B 109.5 . .
H18A C18 H18B 109.5 . .
C17 C18 H18C 109.5 . .
H18A C18 H18C 109.5 . .
H18B C18 H18C 109.5 . .
O4 C19 N2 111.33(19) . .
O4 C19 C20 126.4(2) . .
N2 C19 C20 122.2(2) . .
C21 C20 C19 118.1(2) . .
C21 C20 H20 121.0 . .
C19 C20 H20 121.0 . .
C20 C21 C22 120.4(2) . .
C20 C21 H21 119.8 . .
C22 C21 H21 119.8 . .
C23 C22 C21 117.2(2) . .
C23 C22 H22 121.4 . .
C21 C22 H22 121.4 . .
N2 C23 C22 123.9(2) . .
N2 C23 Cl2 116.02(18) . .
C22 C23 Cl2 120.05(17) . .
O5 C24 N3 111.72(18) . .
O5 C24 C25 126.2(2) . .
N3 C24 C25 122.1(2) . .
C26 C25 C24 117.8(2) . .
C26 C25 H25 121.1 . .
C24 C25 H25 121.1 . .
C25 C26 C27 120.7(2) . .
C25 C26 H26 119.6 . .
C27 C26 H26 119.6 . .
C28 C27 C26 117.1(2) . .
C28 C27 H27 121.5 . .
C26 C27 H27 121.5 . .
N3 C28 C27 123.9(2) . .
N3 C28 Cl1 115.25(17) . .
C27 C28 Cl1 120.85(18) . .
O7 C29 O6 125.6(2) . .
O7 C29 C30 116.16(19) . .
O6 C29 C30 118.2(2) . .
C31 C30 C35 119.0(2) . .
C31 C30 C29 121.2(2) . .
C35 C30 C29 119.8(2) . .
C32 C31 C30 120.1(2) . .
C32 C31 H31 119.9 . .
C30 C31 H31 119.9 . .
C33 C32 C31 120.3(2) . .
C33 C32 H32 119.9 . .
C31 C32 H32 119.9 . .
C34 C33 C32 120.1(2) . .
C34 C33 H33 120.0 . .
C32 C33 H33 120.0 . .
C33 C34 C35 119.9(2) . .
C33 C34 H34 120.1 . .
C35 C34 H34 120.1 . .
C34 C35 C30 120.7(2) . .
C34 C35 H35 119.7 . .
C30 C35 H35 119.7 . .
O8 C36 O9 126.1(2) . .
O8 C36 C37 117.39(19) . .
O9 C36 C37 116.50(19) . .
C38 C37 C42 119.4(2) . .
C38 C37 C36 120.9(2) . .
C42 C37 C36 119.7(2) . .
C37 C38 C39 120.2(2) . .
C37 C38 H38 119.9 . .
C39 C38 H38 119.9 . .
C40 C39 C38 120.3(3) . .
C40 C39 H39 119.8 . .
C38 C39 H39 119.8 . .
C39 C40 C41 119.7(2) . .
C39 C40 H40 120.2 . .
C41 C40 H40 120.2 . .
C42 C41 C40 120.4(3) . .
C42 C41 H41 119.8 . .
C40 C41 H41 119.8 . .
C41 C42 C37 120.0(3) . .
C41 C42 H42 120.0 . .
C37 C42 H42 120.0 . .
O11 C43 N1 111.85(18) . .
O11 C43 C44 126.89(19) . .
N1 C43 C44 121.25(19) . .
C45 C44 C43 117.8(2) . .
C45 C44 H44 121.1 . .
C43 C44 H44 121.1 . .
C44 C45 C46 121.5(2) . .
C44 C45 H45 119.3 . .
C46 C45 H45 119.3 . .
C47 C46 C45 116.3(2) . .
C47 C46 H46 121.8 . .
C45 C46 H46 121.8 . .
N1 C47 C46 124.52(19) . .
N1 C47 Cl3 114.76(16) . .
C46 C47 Cl3 120.71(16) . .
C49B C48 C49A 67.2(3) . .
C49B C48 P1 120.5(3) . .
C49A C48 P1 122.7(2) . .
C49B C48 H48A 127.4 . .
C49A C48 H48A 106.7 . .
P1 C48 H48A 106.7 . .
C49B C48 H48B 40.8 . .
C49A C48 H48B 106.7 . .
P1 C48 H48B 106.7 . .
H48A C48 H48B 106.6 . .
C48 C49A C50A 115.0(3) . .
C48 C49A H49A 108.5 . .
C50A C49A H49A 108.5 . .
C48 C49A H49B 108.5 . .
C50A C49A H49B 108.5 . .
H49A C49A H49B 107.5 . .
C51A C50A C49A 114.0(3) . .
C51A C50A H50A 108.8 . .
C49A C50A H50A 108.8 . .
C51A C50A H50B 108.8 . .
C49A C50A H50B 108.8 . .
H50A C50A H50B 107.7 . .
C50A C51A C52A 113.1(3) . .
C50A C51A H51A 109.0 . .
C52A C51A H51A 109.0 . .
C50A C51A H51B 109.0 . .
C52A C51A H51B 109.0 . .
H51A C51A H51B 107.8 . .
C53A C52A C51A 113.3(4) . .
C53A C52A H52A 108.9 . .
C51A C52A H52A 108.9 . .
C53A C52A H52B 108.9 . .
C51A C52A H52B 108.9 . .
H52A C52A H52B 107.7 . .
C54A C53A C52A 113.3(4) . .
C54A C53A H53A 108.9 . .
C52A C53A H53A 108.9 . .
C54A C53A H53B 108.9 . .
C52A C53A H53B 108.9 . .
H53A C53A H53B 107.7 . .
C55A C54A C53A 113.9(4) . .
C55A C54A H54A 108.8 . .
C53A C54A H54A 108.8 . .
C55A C54A H54B 108.8 . .
C53A C54A H54B 108.8 . .
H54A C54A H54B 107.7 . .
C48 C49B C50B 113.8(5) . .
C48 C49B H49C 108.8 . .
C50B C49B H49C 108.8 . .
C48 C49B H49D 108.8 . .
C50B C49B H49D 108.8 . .
H49C C49B H49D 107.7 . .
C51B C50B C49B 113.0(6) . .
C51B C50B H50C 109.0 . .
C49B C50B H50C 109.0 . .
C51B C50B H50D 109.0 . .
C49B C50B H50D 109.0 . .
H50C C50B H50D 107.8 . .
C52B C51B C50B 115.5(6) . .
C52B C51B H51C 108.4 . .
C50B C51B H51C 108.4 . .
C52B C51B H51D 108.4 . .
C50B C51B H51D 108.4 . .
H51C C51B H51D 107.5 . .
C51B C52B C53B 113.8(7) . .
C51B C52B H52C 108.8 . .
C53B C52B H52C 108.8 . .
C51B C52B H52D 108.8 . .
C53B C52B H52D 108.8 . .
H52C C52B H52D 107.7 . .
C54B C53B C52B 116.1(9) . .
C54B C53B H53C 108.3 . .
C52B C53B H53C 108.3 . .
C54B C53B H53D 108.3 . .
C52B C53B H53D 108.3 . .
H53C C53B H53D 107.4 . .
C55B C54B C53B 114.3(9) . .
C55B C54B H54C 108.7 . .
C53B C54B H54C 108.7 . .
C55B C54B H54D 108.7 . .
C53B C54B H54D 108.7 . .
H54C C54B H54D 107.6 . .
C54B C55B H55D 109.5 . .
C54B C55B H55E 109.5 . .
H55D C55B H55E 109.5 . .
C54B C55B H55F 109.5 . .
H55D C55B H55F 109.5 . .
H55E C55B H55F 109.5 . .
N1S C2S C1S 179.1(6) . .
N1T C1T C2T 179.1(11) . .
C1T C2T H2T1 109.5 . .
C1T C2T H2T2 109.5 . .
H2T1 C2T H2T2 109.5 . .
C1T C2T H2T3 109.5 . .
H2T1 C2T H2T3 109.5 . .
H2T2 C2T H2T3 109.5 . .

loop_
_geom_bond_atom_site_label_1
_geom_bond_atom_site_label_2
_geom_bond_distance
_geom_bond_site_symmetry_2
Co1 O11 2.0397(14) .
Co1 F1 2.0651(11) .
Co1 O10 2.0684(15) .
Co1 O8 2.0890(15) .
Co1 O1 2.1263(14) 3_766
Co1 O15 2.1745(15) .
Co2 O3 1.9988(15) .
Co2 O16 2.0704(14) .
Co2 O11 2.1013(14) .
Co2 N5 2.1189(19) .
Co2 O5 2.1403(14) .
Co2 N1 2.1658(18) .
Co3 O7 2.0017(15) .
Co3 O9 2.0140(15) .
Co3 F1 2.0270(12) .
Co3 N3 2.1408(18) .
Co3 O4 2.1987(15) .
Co3 O5 2.2314(15) .
Co4 O2 1.9855(16) .
Co4 O16 2.0336(14) .
Co4 N4 2.085(2) .
Co4 O4 2.1582(15) .
Co4 N2 2.1883(18) .
Co4 O5 2.1920(15) .
Co5 O12 2.0166(15) 3_766
Co5 F1 2.0420(11) .
Co5 O15 2.0771(14) 3_766
Co5 O6 2.0814(15) .
Co5 O4 2.1435(14) .
Co5 O1 2.1696(14) .
Cl1 C28 1.733(2) .
Cl2 C23 1.738(2) .
Cl3 C47 1.741(2) .
P1 O15 1.5328(15) .
P1 O1 1.5363(15) .
P1 O16 1.5485(14) .
P1 C48 1.791(2) .
O1 Co1 2.1262(14) 3_766
O2 C10 1.260(3) .
O3 C10 1.260(3) .
O4 C19 1.332(2) .
O5 C24 1.320(2) .
O6 C29 1.260(3) .
O7 C29 1.259(3) .
O8 C36 1.263(3) .
O9 C36 1.265(3) .
O10 C1 1.252(2) .
O11 C43 1.301(2) .
O12 C1 1.258(3) .
O12 Co5 2.0167(15) 3_766
O15 Co5 2.0770(14) 3_766
N1 C47 1.328(3) .
N1 C43 1.364(3) .
N2 C23 1.327(3) .
N2 C19 1.357(3) .
N3 C28 1.326(3) .
N3 C24 1.347(3) .
N4 C17 1.130(3) .
N5 C8 1.140(3) .
C1 C2 1.507(3) .
C2 C7 1.386(3) .
C2 C3 1.392(3) .
C3 C4 1.383(3) .
C3 H3 0.9300 .
C4 C5 1.376(4) .
C4 H4 0.9300 .
C5 C6 1.377(4) .
C5 H5 0.9300 .
C6 C7 1.382(3) .
C6 H6 0.9300 .
C7 H7 0.9300 .
C8 C9 1.453(3) .
C9 H9A 0.9600 .
C9 H9B 0.9600 .
C9 H9C 0.9600 .
C10 C11 1.493(3) .
C11 C12 1.376(3) .
C11 C16 1.384(3) .
C12 C13 1.391(4) .
C12 H12 0.9300 .
C13 C14 1.378(4) .
C13 H13 0.9300 .
C14 C15 1.372(5) .
C14 H14 0.9300 .
C15 C16 1.385(4) .
C15 H15 0.9300 .
C16 H16 0.9300 .
C17 C18 1.459(3) .
C18 H18A 0.9600 .
C18 H18B 0.9600 .
C18 H18C 0.9600 .
C19 C20 1.379(3) .
C20 C21 1.377(3) .
C20 H20 0.9300 .
C21 C22 1.392(3) .
C21 H21 0.9300 .
C22 C23 1.373(3) .
C22 H22 0.9300 .
C24 C25 1.392(3) .
C25 C26 1.375(3) .
C25 H25 0.9300 .
C26 C27 1.385(4) .
C26 H26 0.9300 .
C27 C28 1.378(3) .
C27 H27 0.9300 .
C29 C30 1.505(3) .
C30 C31 1.387(3) .
C30 C35 1.389(3) .
C31 C32 1.385(3) .
C31 H31 0.9300 .
C32 C33 1.377(4) .
C32 H32 0.9300 .
C33 C34 1.376(4) .
C33 H33 0.9300 .
C34 C35 1.383(3) .
C34 H34 0.9300 .
C35 H35 0.9300 .
C36 C37 1.506(3) .
C37 C38 1.380(3) .
C37 C42 1.391(3) .
C38 C39 1.390(3) .
C38 H38 0.9300 .
C39 C40 1.373(4) .
C39 H39 0.9300 .
C40 C41 1.383(4) .
C40 H40 0.9300 .
C41 C42 1.383(4) .
C41 H41 0.9300 .
C42 H42 0.9300 .
C43 C44 1.397(3) .
C44 C45 1.374(3) .
C44 H44 0.9300 .
C45 C46 1.402(3) .
C45 H45 0.9300 .
C46 C47 1.368(3) .
C46 H46 0.9300 .
C48 C49B 1.424(6) .
C48 C49A 1.479(4) .
C48 H48A 0.9700 .
C48 H48B 0.9700 .
C49A C50A 1.533(6) .
C49A H49A 0.9700 .
C49A H49B 0.9700 .
C50A C51A 1.526(6) .
C50A H50A 0.9700 .
C50A H50B 0.9700 .
C51A C52A 1.530(6) .
C51A H51A 0.9700 .
C51A H51B 0.9700 .
C52A C53A 1.520(7) .
C52A H52A 0.9700 .
C52A H52B 0.9700 .
C53A C54A 1.515(7) .
C53A H53A 0.9700 .
C53A H53B 0.9700 .
C54A C55A 1.513(6) .
C54A H54A 0.9700 .
C54A H54B 0.9700 .
C55A H55A 0.9600 .
C55A H55B 0.9600 .
C55A H55C 0.9600 .
C49B C50B 1.522(9) .
C49B H49C 0.9700 .
C49B H49D 0.9700 .
C50B C51B 1.512(10) .
C50B H50C 0.9700 .
C50B H50D 0.9700 .
C51B C52B 1.506(10) .
C51B H51C 0.9700 .
C51B H51D 0.9700 .
C52B C53B 1.509(14) .
C52B H52C 0.9700 .
C52B H52D 0.9700 .
C53B C54B 1.500(11) .
C53B H53C 0.9700 .
C53B H53D 0.9700 .
C54B C55B 1.470(13) .
C54B H54C 0.9700 .
C54B H54D 0.9700 .
C55B H55D 0.9600 .
C55B H55E 0.9600 .
C55B H55F 0.9600 .
N1S C2S 1.133(6) .
N1T C1T 1.131(11) .
C1S C2S 1.455(7) .
C1S H1S1 0.9600 .
C1S H1S2 0.9600 .
C1S H1S3 0.9600 .
C1T C2T 1.435(13) .
C2T H2T1 0.9600 .
C2T H2T2 0.9600 .
C2T H2T3 0.9600 .

loop_
_geom_torsion_atom_site_label_1
_geom_torsion_atom_site_label_2
_geom_torsion_atom_site_label_3
_geom_torsion_atom_site_label_4
_geom_torsion
_geom_torsion_site_symmetry_1
_geom_torsion_site_symmetry_4
O7 Co3 F1 Co5 62.73(6) . .
O9 Co3 F1 Co5 152.49(6) . .
N3 Co3 F1 Co5 -100.07(19) . .
O4 Co3 F1 Co5 -26.14(5) . .
O5 Co3 F1 Co5 -102.83(6) . .
O7 Co3 F1 Co1 -126.47(7) . .
O9 Co3 F1 Co1 -36.71(7) . .
N3 Co3 F1 Co1 70.7(2) . .
O4 Co3 F1 Co1 144.67(8) . .
O5 Co3 F1 Co1 67.97(7) . .
O12 Co5 F1 Co3 18.4(3) 3_766 .
O15 Co5 F1 Co3 -160.25(6) 3_766 .
O6 Co5 F1 Co3 -66.27(6) . .
O4 Co5 F1 Co3 26.76(5) . .
O1 Co5 F1 Co3 120.95(6) . .
O12 Co5 F1 Co1 -149.4(2) 3_766 .
O15 Co5 F1 Co1 31.88(10) 3_766 .
O6 Co5 F1 Co1 125.86(10) . .
O4 Co5 F1 Co1 -141.11(10) . .
O1 Co5 F1 Co1 -46.92(10) . .
O11 Co1 F1 Co3 -33.43(7) . .
O10 Co1 F1 Co3 54.7(4) . .
O8 Co1 F1 Co3 61.32(7) . .
O1 Co1 F1 Co3 162.45(7) 3_766 .
O15 Co1 F1 Co3 -119.79(7) . .
O11 Co1 F1 Co5 132.80(10) . .
O10 Co1 F1 Co5 -139.1(4) . .
O8 Co1 F1 Co5 -132.45(10) . .
O1 Co1 F1 Co5 -31.33(10) 3_766 .
O15 Co1 F1 Co5 46.43(10) . .
O15 P1 O16 Co4 -139.29(10) . .
O1 P1 O16 Co4 -13.73(14) . .
C48 P1 O16 Co4 103.48(13) . .
O15 P1 O16 Co2 17.52(13) . .
O1 P1 O16 Co2 143.08(10) . .
C48 P1 O16 Co2 -99.71(13) . .
O2 Co4 O16 P1 -136.75(11) . .
N4 Co4 O16 P1 -40.80(12) . .
O4 Co4 O16 P1 52.06(12) . .
N2 Co4 O16 P1 67.0(2) . .
O5 Co4 O16 P1 131.55(12) . .
O2 Co4 O16 Co2 60.99(7) . .
N4 Co4 O16 Co2 156.95(7) . .
O4 Co4 O16 Co2 -110.19(6) . .
N2 Co4 O16 Co2 -95.28(17) . .
O5 Co4 O16 Co2 -30.70(6) . .
O3 Co2 O16 P1 135.41(11) . .
O11 Co2 O16 P1 -45.65(12) . .
N5 Co2 O16 P1 39.36(12) . .
O5 Co2 O16 P1 -130.87(12) . .
N1 Co2 O16 P1 -69.78(19) . .
O3 Co2 O16 Co4 -62.25(7) . .
O11 Co2 O16 Co4 116.70(6) . .
N5 Co2 O16 Co4 -158.29(7) . .
O5 Co2 O16 Co4 31.47(6) . .
N1 Co2 O16 Co4 92.57(15) . .
O15 P1 O1 Co1 -61.22(13) . 3_766
O16 P1 O1 Co1 177.20(9) . 3_766
C48 P1 O1 Co1 58.87(13) . 3_766
O15 P1 O1 Co5 63.93(12) . .
O16 P1 O1 Co5 -57.65(12) . .
C48 P1 O1 Co5 -175.97(10) . .
O12 Co5 O1 P1 152.80(10) 3_766 .
F1 Co5 O1 P1 -14.16(10) . .
O15 Co5 O1 P1 -105.98(10) 3_766 .
O6 Co5 O1 P1 -96.1(5) . .
O4 Co5 O1 P1 64.02(10) . .
O12 Co5 O1 Co1 -67.64(6) 3_766 3_766
F1 Co5 O1 Co1 125.40(5) . 3_766
O15 Co5 O1 Co1 33.58(5) 3_766 3_766
O6 Co5 O1 Co1 43.5(5) . 3_766
O4 Co5 O1 Co1 -156.42(5) . 3_766
O16 Co4 O2 C10 -32.78(18) . .
N4 Co4 O2 C10 -127.78(18) . .
O4 Co4 O2 C10 119.8(2) . .
N2 Co4 O2 C10 138.66(17) . .
O5 Co4 O2 C10 45.33(18) . .
O16 Co2 O3 C10 38.75(18) . .
O11 Co2 O3 C10 -136.2(3) . .
N5 Co2 O3 C10 136.99(18) . .
O5 Co2 O3 C10 -39.84(18) . .
N1 Co2 O3 C10 -130.67(18) . .
O12 Co5 O4 C19 30.40(19) 3_766 .
F1 Co5 O4 C19 -147.70(19) . .
O15 Co5 O4 C19 178.1(2) 3_766 .
O6 Co5 O4 C19 -56.28(19) . .
O1 Co5 O4 C19 126.20(18) . .
O12 Co5 O4 Co4 -103.18(8) 3_766 .
F1 Co5 O4 Co4 78.72(7) . .
O15 Co5 O4 Co4 44.5(3) 3_766 .
O6 Co5 O4 Co4 170.14(8) . .
O1 Co5 O4 Co4 -7.38(8) . .
O12 Co5 O4 Co3 153.99(6) 3_766 .
F1 Co5 O4 Co3 -24.10(5) . .
O15 Co5 O4 Co3 -58.4(3) 3_766 .
O6 Co5 O4 Co3 67.32(6) . .
O1 Co5 O4 Co3 -110.20(5) . .
O2 Co4 O4 C19 28.9(2) . .
O16 Co4 O4 C19 -178.42(11) . .
N4 Co4 O4 C19 -83.97(12) . .
N2 Co4 O4 C19 7.70(11) . .
O5 Co4 O4 C19 105.36(12) . .
O2 Co4 O4 Co5 177.79(15) . .
O16 Co4 O4 Co5 -29.55(8) . .
N4 Co4 O4 Co5 64.91(8) . .
N2 Co4 O4 Co5 156.57(10) . .
O5 Co4 O4 Co5 -105.77(8) . .
O2 Co4 O4 Co3 -83.71(19) . .
O16 Co4 O4 Co3 68.94(6) . .
N4 Co4 O4 Co3 163.40(6) . .
N2 Co4 O4 Co3 -104.94(7) . .
O5 Co4 O4 Co3 -7.27(5) . .
O7 Co3 O4 C19 68.59(14) . .
O9 Co3 O4 C19 158.5(3) . .
F1 Co3 O4 C19 164.79(14) . .
N3 Co3 O4 C19 -32.63(14) . .
O5 Co3 O4 C19 -90.99(14) . .
O7 Co3 O4 Co5 -71.81(6) . .
O9 Co3 O4 Co5 18.1(3) . .
F1 Co3 O4 Co5 24.39(5) . .
N3 Co3 O4 Co5 -173.03(6) . .
O5 Co3 O4 Co5 128.61(6) . .
O7 Co3 O4 Co4 166.76(6) . .
O9 Co3 O4 Co4 -103.4(3) . .
F1 Co3 O4 Co4 -97.04(6) . .
N3 Co3 O4 Co4 65.53(7) . .
O5 Co3 O4 Co4 7.18(5) . .
O3 Co2 O5 C24 -61.46(19) . .
O16 Co2 O5 C24 -157.15(19) . .
O11 Co2 O5 C24 106.45(19) . .
N5 Co2 O5 C24 136.1(3) . .
N1 Co2 O5 C24 44.19(19) . .
O3 Co2 O5 Co4 66.96(6) . .
O16 Co2 O5 Co4 -28.72(5) . .
O11 Co2 O5 Co4 -125.13(5) . .
N5 Co2 O5 Co4 -95.5(4) . .
N1 Co2 O5 Co4 172.62(6) . .
O3 Co2 O5 Co3 166.62(8) . .
O16 Co2 O5 Co3 70.93(8) . .
O11 Co2 O5 Co3 -25.47(8) . .
N5 Co2 O5 Co3 4.2(4) . .
N1 Co2 O5 Co3 -87.73(8) . .
O2 Co4 O5 C24 72.51(15) . .
O16 Co4 O5 C24 171.03(15) . .
N4 Co4 O5 C24 -145.6(3) . .
O4 Co4 O5 C24 -88.78(14) . .
N2 Co4 O5 C24 -28.17(15) . .
O2 Co4 O5 Co2 -69.18(6) . .
O16 Co4 O5 Co2 29.34(5) . .
N4 Co4 O5 Co2 72.7(4) . .
O4 Co4 O5 Co2 129.53(6) . .
N2 Co4 O5 Co2 -169.86(6) . .
O2 Co4 O5 Co3 168.41(6) . .
O16 Co4 O5 Co3 -93.06(6) . .
N4 Co4 O5 Co3 -49.7(4) . .
O4 Co4 O5 Co3 7.13(5) . .
N2 Co4 O5 Co3 67.74(6) . .
O7 Co3 O5 C24 44.3(2) . .
O9 Co3 O5 C24 -82.83(12) . .
F1 Co3 O5 C24 -175.82(11) . .
N3 Co3 O5 C24 5.16(12) . .
O4 Co3 O5 C24 109.35(12) . .
O7 Co3 O5 Co2 -167.74(12) . .
O9 Co3 O5 Co2 65.14(8) . .
F1 Co3 O5 Co2 -27.84(8) . .
N3 Co3 O5 Co2 153.14(10) . .
O4 Co3 O5 Co2 -102.68(8) . .
O7 Co3 O5 Co4 -72.10(16) . .
O9 Co3 O5 Co4 160.79(5) . .
F1 Co3 O5 Co4 67.81(6) . .
N3 Co3 O5 Co4 -111.22(8) . .
O4 Co3 O5 Co4 -7.03(5) . .
O12 Co5 O6 C29 -124.22(18) 3_766 .
F1 Co5 O6 C29 42.52(18) . .
O15 Co5 O6 C29 133.84(18) 3_766 .
O4 Co5 O6 C29 -35.99(18) . .
O1 Co5 O6 C29 124.1(4) . .
O9 Co3 O7 C29 -117.39(19) . .
F1 Co3 O7 C29 -27.40(19) . .
N3 Co3 O7 C29 147.26(19) . .
O4 Co3 O7 C29 50.00(19) . .
O5 Co3 O7 C29 113.2(2) . .
O11 Co1 O8 C36 46.36(17) . .
F1 Co1 O8 C36 -44.60(16) . .
O10 Co1 O8 C36 134.48(17) . .
O1 Co1 O8 C36 -132.62(16) 3_766 .
O15 Co1 O8 C36 -53.1(5) . .
O7 Co3 O9 C36 66.45(18) . .
F1 Co3 O9 C36 -29.65(17) . .
N3 Co3 O9 C36 167.59(18) . .
O4 Co3 O9 C36 -23.5(4) . .
O5 Co3 O9 C36 -131.42(17) . .
O11 Co1 O10 C1 -120.21(18) . .
F1 Co1 O10 C1 151.5(3) . .
O8 Co1 O10 C1 144.84(18) . .
O1 Co1 O10 C1 44.00(18) 3_766 .
O15 Co1 O10 C1 -34.14(18) . .
F1 Co1 O11 C43 123.02(19) . .
O10 Co1 O11 C43 -49.03(19) . .
O8 Co1 O11 C43 37.66(19) . .
O1 Co1 O11 C43 -146.0(2) 3_766 .
O15 Co1 O11 C43 -149.84(19) . .
F1 Co1 O11 Co2 -59.17(9) . .
O10 Co1 O11 Co2 128.78(9) . .
O8 Co1 O11 Co2 -144.52(9) . .
O1 Co1 O11 Co2 31.8(3) 3_766 .
O15 Co1 O11 Co2 27.97(9) . .
O3 Co2 O11 C43 2.8(3) . .
O16 Co2 O11 C43 -172.17(12) . .
N5 Co2 O11 C43 90.74(12) . .
O5 Co2 O11 C43 -94.47(12) . .
N1 Co2 O11 C43 -3.23(11) . .
O3 Co2 O11 Co1 -175.6(2) . .
O16 Co2 O11 Co1 9.35(10) . .
N5 Co2 O11 Co1 -87.74(10) . .
O5 Co2 O11 Co1 87.04(9) . .
N1 Co2 O11 Co1 178.29(12) . .
O1 P1 O15 Co5 60.40(13) . 3_766
O16 P1 O15 Co5 -177.25(9) . 3_766
C48 P1 O15 Co5 -59.31(13) . 3_766
O1 P1 O15 Co1 -64.48(12) . .
O16 P1 O15 Co1 57.87(11) . .
C48 P1 O15 Co1 175.80(10) . .
O11 Co1 O15 P1 -75.86(10) . .
F1 Co1 O15 P1 15.68(10) . .
O10 Co1 O15 P1 -163.54(9) . .
O8 Co1 O15 P1 24.1(5) . .
O1 Co1 O15 P1 105.22(10) 3_766 .
O11 Co1 O15 Co5 145.24(6) . 3_766
F1 Co1 O15 Co5 -123.22(5) . 3_766
O10 Co1 O15 Co5 57.55(6) . 3_766
O8 Co1 O15 Co5 -114.8(4) . 3_766
O1 Co1 O15 Co5 -33.68(5) 3_766 3_766
O3 Co2 N1 C47 -4.8(3) . .
O16 Co2 N1 C47 -158.8(3) . .
O11 Co2 N1 C47 173.9(3) . .
N5 Co2 N1 C47 90.7(3) . .
O5 Co2 N1 C47 -99.8(3) . .
O3 Co2 N1 C43 -175.61(11) . .
O16 Co2 N1 C43 30.4(2) . .
O11 Co2 N1 C43 3.07(11) . .
N5 Co2 N1 C43 -80.08(12) . .
O5 Co2 N1 C43 89.38(12) . .
O2 Co4 N2 C23 9.7(3) . .
O16 Co4 N2 C23 165.8(3) . .
N4 Co4 N2 C23 -86.1(3) . .
O4 Co4 N2 C23 -177.3(3) . .
O5 Co4 N2 C23 103.8(3) . .
O2 Co4 N2 C19 179.42(12) . .
O16 Co4 N2 C19 -24.4(2) . .
N4 Co4 N2 C19 83.65(13) . .
O4 Co4 N2 C19 -7.54(11) . .
O5 Co4 N2 C19 -86.46(12) . .
O7 Co3 N3 C28 14.6(3) . .
O9 Co3 N3 C28 -76.2(3) . .
F1 Co3 N3 C28 177.1(2) . .
O4 Co3 N3 C28 106.2(3) . .
O5 Co3 N3 C28 -179.8(3) . .
O7 Co3 N3 C24 -170.75(13) . .
O9 Co3 N3 C24 98.45(13) . .
F1 Co3 N3 C24 -8.2(3) . .
O4 Co3 N3 C24 -79.13(13) . .
O5 Co3 N3 C24 -5.08(11) . .
O2 Co4 N4 C17 135.3(8) . .
O16 Co4 N4 C17 35.8(8) . .
O4 Co4 N4 C17 -62.4(8) . .
N2 Co4 N4 C17 -123.9(8) . .
O5 Co4 N4 C17 -6.5(10) . .
O3 Co2 N5 C8 -179.1(4) . .
O16 Co2 N5 C8 -81.8(4) . .
O11 Co2 N5 C8 13.1(4) . .
O5 Co2 N5 C8 -16.7(7) . .
N1 Co2 N5 C8 75.1(4) . .
Co1 O10 C1 O12 0.8(3) . .
Co1 O10 C1 C2 -178.59(14) . .
Co5 O12 C1 O10 -4.7(3) 3_766 .
Co5 O12 C1 C2 174.69(13) 3_766 .
O10 C1 C2 C7 165.0(2) . .
O12 C1 C2 C7 -14.4(3) . .
O10 C1 C2 C3 -14.4(3) . .
O12 C1 C2 C3 166.2(2) . .
C7 C2 C3 C4 -2.1(4) . .
C1 C2 C3 C4 177.3(2) . .
C2 C3 C4 C5 0.5(4) . .
C3 C4 C5 C6 1.3(5) . .
C4 C5 C6 C7 -1.5(4) . .
C5 C6 C7 C2 -0.1(4) . .
C3 C2 C7 C6 1.9(4) . .
C1 C2 C7 C6 -177.5(2) . .
Co2 N5 C8 C9 34(35) . .
Co2 O3 C10 O2 -0.4(3) . .
Co2 O3 C10 C11 179.69(14) . .
Co4 O2 C10 O3 -3.6(3) . .
Co4 O2 C10 C11 176.23(14) . .
O3 C10 C11 C12 17.5(3) . .
O2 C10 C11 C12 -162.4(2) . .
O3 C10 C11 C16 -163.6(2) . .
O2 C10 C11 C16 16.5(3) . .
C16 C11 C12 C13 -0.8(4) . .
C10 C11 C12 C13 178.1(2) . .
C11 C12 C13 C14 0.8(4) . .
C12 C13 C14 C15 0.1(5) . .
C13 C14 C15 C16 -1.0(5) . .
C12 C11 C16 C15 -0.1(4) . .
C10 C11 C16 C15 -179.0(2) . .
C14 C15 C16 C11 1.0(4) . .
Co4 N4 C17 C18 -1(28) . .
Co5 O4 C19 N2 -153.00(14) . .
Co4 O4 C19 N2 -11.75(17) . .
Co3 O4 C19 N2 90.47(17) . .
Co5 O4 C19 C20 28.3(3) . .
Co4 O4 C19 C20 169.5(2) . .
Co3 O4 C19 C20 -88.2(2) . .
C23 N2 C19 O4 -174.27(18) . .
Co4 N2 C19 O4 11.57(17) . .
C23 N2 C19 C20 4.5(3) . .
Co4 N2 C19 C20 -169.65(19) . .
O4 C19 C20 C21 175.0(2) . .
N2 C19 C20 C21 -3.6(3) . .
C19 C20 C21 C22 0.4(4) . .
C20 C21 C22 C23 1.6(4) . .
C19 N2 C23 C22 -2.4(3) . .
Co4 N2 C23 C22 166.0(2) . .
C19 N2 C23 Cl2 176.23(15) . .
Co4 N2 C23 Cl2 -15.4(4) . .
C21 C22 C23 N2 -0.6(4) . .
C21 C22 C23 Cl2 -179.15(19) . .
Co2 O5 C24 N3 -148.54(15) . .
Co4 O5 C24 N3 91.94(18) . .
Co3 O5 C24 N3 -7.71(17) . .
Co2 O5 C24 C25 32.2(3) . .
Co4 O5 C24 C25 -87.4(2) . .
Co3 O5 C24 C25 173.0(2) . .
C28 N3 C24 O5 -175.26(19) . .
Co3 N3 C24 O5 8.07(18) . .
C28 N3 C24 C25 4.1(3) . .
Co3 N3 C24 C25 -172.59(19) . .
O5 C24 C25 C26 176.6(2) . .
N3 C24 C25 C26 -2.7(4) . .
C24 C25 C26 C27 0.1(4) . .
C25 C26 C27 C28 1.0(4) . .
C24 N3 C28 C27 -3.0(4) . .
Co3 N3 C28 C27 171.0(2) . .
C24 N3 C28 Cl1 177.17(17) . .
Co3 N3 C28 Cl1 -8.8(4) . .
C26 C27 C28 N3 0.5(4) . .
C26 C27 C28 Cl1 -179.7(2) . .
Co3 O7 C29 O6 -7.2(3) . .
Co3 O7 C29 C30 173.87(14) . .
Co5 O6 C29 O7 -2.2(3) . .
Co5 O6 C29 C30 176.70(14) . .
O7 C29 C30 C31 -167.3(2) . .
O6 C29 C30 C31 13.7(3) . .
O7 C29 C30 C35 13.7(3) . .
O6 C29 C30 C35 -165.3(2) . .
C35 C30 C31 C32 0.4(4) . .
C29 C30 C31 C32 -178.6(2) . .
C30 C31 C32 C33 0.6(4) . .
C31 C32 C33 C34 -1.5(4) . .
C32 C33 C34 C35 1.3(4) . .
C33 C34 C35 C30 -0.3(4) . .
C31 C30 C35 C34 -0.6(4) . .
C29 C30 C35 C34 178.4(2) . .
Co1 O8 C36 O9 -8.5(3) . .
Co1 O8 C36 C37 172.58(14) . .
Co3 O9 C36 O8 59.4(3) . .
Co3 O9 C36 C37 -121.70(17) . .
O8 C36 C37 C38 18.0(3) . .
O9 C36 C37 C38 -161.0(2) . .
O8 C36 C37 C42 -161.4(2) . .
O9 C36 C37 C42 19.6(3) . .
C42 C37 C38 C39 -1.8(4) . .
C36 C37 C38 C39 178.8(2) . .
C37 C38 C39 C40 2.5(4) . .
C38 C39 C40 C41 -1.3(4) . .
C39 C40 C41 C42 -0.5(4) . .
C40 C41 C42 C37 1.1(5) . .
C38 C37 C42 C41 0.0(4) . .
C36 C37 C42 C41 179.5(2) . .
Co1 O11 C43 N1 -176.82(13) . .
Co2 O11 C43 N1 4.90(17) . .
Co1 O11 C43 C44 3.7(3) . .
Co2 O11 C43 C44 -174.5(2) . .
C47 N1 C43 O11 -179.59(18) . .
Co2 N1 C43 O11 -4.73(17) . .
C47 N1 C43 C44 -0.1(3) . .
Co2 N1 C43 C44 174.74(18) . .
O11 C43 C44 C45 178.7(2) . .
N1 C43 C44 C45 -0.7(3) . .
C43 C44 C45 C46 1.0(3) . .
C44 C45 C46 C47 -0.5(3) . .
C43 N1 C47 C46 0.7(3) . .
Co2 N1 C47 C46 -168.8(2) . .
C43 N1 C47 Cl3 -179.06(15) . .
Co2 N1 C47 Cl3 11.4(4) . .
C45 C46 C47 N1 -0.4(3) . .
C45 C46 C47 Cl3 179.35(17) . .
O15 P1 C48 C49B -160.3(4) . .
O1 P1 C48 C49B 75.4(4) . .
O16 P1 C48 C49B -43.1(4) . .
O15 P1 C48 C49A -79.3(3) . .
O1 P1 C48 C49A 156.4(2) . .
O16 P1 C48 C49A 37.9(3) . .
C49B C48 C49A C50A 37.1(4) . .
P1 C48 C49A C50A -75.4(4) . .
C48 C49A C50A C51A -78.7(4) . .
C49A C50A C51A C52A 173.9(4) . .
C50A C51A C52A C53A 175.9(4) . .
C51A C52A C53A C54A 179.3(4) . .
C52A C53A C54A C55A 172.2(4) . .
C49A C48 C49B C50B 26.7(5) . .
P1 C48 C49B C50B 142.4(4) . .
C48 C49B C50B C51B -79.3(7) . .
C49B C50B C51B C52B 175.6(6) . .
C50B C51B C52B C53B 178.0(7) . .
C51B C52B C53B C54B 177.2(8) . .
C52B C53B C54B C55B -176.1(8) . .
